data_7130928
loop_
_publ_author_name
'Liu, Jun'
'Jiang, Lihui'
'Chang, Hao'
'Liu, Haoliang'
'Cao, Xiaoyu'
'Zou, Yingping'
'Hu, Yunbin'

_publ_section_title
;
 A C3-Symmetric Triple Oxa[6]helicene with Circularly Polarized
 Luminescence Featuring Parallel Transition Dipole Moments
;
_journal_name_full 'Chemical Communications'
_journal_paper_doi 10.1039/D2CC04475G
_journal_year 2022
_chemical_formula_sum 'C48 H24 O3'
_chemical_formula_weight 648.67
_space_group_crystal_system monoclinic
_space_group_IT_number 15
_space_group_name_Hall '-C 2yc'
_space_group_name_H-M_alt 'C 1 2/c 1'
_atom_sites_solution_hydrogens geom
_audit_creation_method SHELXL-2014/7
_audit_update_record
;
2022-05-08 deposited with the CCDC.	2022-10-27 downloaded from the CCDC.
;
_cell_angle_alpha 90
_cell_angle_beta 120.061(12)
_cell_angle_gamma 90
_cell_formula_units_Z 8
_cell_length_a 21.582(12)
_cell_length_b 28.06(2)
_cell_length_c 11.830(8)
_cell_measurement_reflns_used 237
_cell_measurement_temperature 150(2)
_cell_measurement_theta_max 26.58
_cell_measurement_theta_min 2.46
_cell_volume 6201(7)
_computing_cell_refinement 'Bruker SAINT'
_computing_data_collection 'Bruker APEX2'
_computing_data_reduction 'Bruker SAINT'
_computing_molecular_graphics 'Bruker SHELXTL'
_computing_publication_material 'Bruker SHELXTL'
_computing_structure_refinement 'SHELXL-2014/7 (Sheldrick, 2014)'
_computing_structure_solution 'SHELXS-97 (Sheldrick 2008)'
_diffrn_ambient_temperature 150(2)
_diffrn_measured_fraction_theta_full 0.999
_diffrn_measured_fraction_theta_max 0.998
_diffrn_measurement_device_type 'Bruker APEX-II CCD'
_diffrn_measurement_method '\f and \w scans'
_diffrn_radiation_type MoK\a
_diffrn_radiation_wavelength 0.71073
_diffrn_reflns_av_R_equivalents 0.0564
_diffrn_reflns_av_unetI/netI 0.0361
_diffrn_reflns_Laue_measured_fraction_full 0.999
_diffrn_reflns_Laue_measured_fraction_max 0.998
_diffrn_reflns_limit_h_max 28
_diffrn_reflns_limit_h_min -28
_diffrn_reflns_limit_k_max 37
_diffrn_reflns_limit_k_min -37
_diffrn_reflns_limit_l_max 13
_diffrn_reflns_limit_l_min -15
_diffrn_reflns_number 56830
_diffrn_reflns_point_group_measured_fraction_full 0.999
_diffrn_reflns_point_group_measured_fraction_max 0.998
_diffrn_reflns_theta_full 25.242
_diffrn_reflns_theta_max 28.213
_diffrn_reflns_theta_min 2.181
_exptl_absorpt_coefficient_mu 0.086
_exptl_absorpt_correction_T_max 0.7457
_exptl_absorpt_correction_T_min 0.6233
_exptl_absorpt_correction_type multi-scan
_exptl_absorpt_process_details SADABS
_exptl_crystal_colour Colorless
_exptl_crystal_density_diffrn 1.390
_exptl_crystal_description Block
_exptl_crystal_F_000 2688
_exptl_crystal_size_max 0.15
_exptl_crystal_size_mid 0.12
_exptl_crystal_size_min 0.1
_refine_diff_density_max 0.297
_refine_diff_density_min -0.202
_refine_diff_density_rms 0.045
_refine_ls_extinction_method none
_refine_ls_goodness_of_fit_ref 1.014
_refine_ls_hydrogen_treatment constr
_refine_ls_matrix_type full
_refine_ls_number_parameters 460
_refine_ls_number_reflns 7619
_refine_ls_number_restraints 0
_refine_ls_restrained_S_all 1.014
_refine_ls_R_factor_all 0.0605
_refine_ls_R_factor_gt 0.0435
_refine_ls_shift/su_max 0.001
_refine_ls_shift/su_mean 0.000
_refine_ls_structure_factor_coef Fsqd
_refine_ls_weighting_details 'w=1/[\s^2^(Fo^2^)+(0.0462P)^2^+4.7515P] where P=(Fo^2^+2Fc^2^)/3'
_refine_ls_weighting_scheme calc
_refine_ls_wR_factor_gt 0.1017
_refine_ls_wR_factor_ref 0.1123
_reflns_Friedel_coverage 0.000
_reflns_number_gt 5988
_reflns_number_total 7619
_reflns_threshold_expression 'I > 2\s(I)'
_cod_data_source_file d2cc04475g2.cif
_cod_data_source_block 2020090102_0m_a
_cod_original_cell_volume 6200(7)
_cod_original_sg_symbol_H-M 'C 2/c'
_cod_database_code 7130928
_shelx_shelxl_version_number 2014/7
_shelx_space_group_comment
; 
The symmetry employed for this shelxl refinement is uniquely defined 
by the following loop, which should always be used as a source of 
symmetry information in preference to the above space-group names. 
They are only intended as comments. 
;

loop_
_space_group_symop_operation_xyz
'x, y, z'
'-x, y, -z+1/2'
'x+1/2, y+1/2, z'
'-x+1/2, y+1/2, -z+1/2'
'-x, -y, -z'
'x, -y, z-1/2'
'-x+1/2, -y+1/2, -z'
'x+1/2, -y+1/2, z-1/2'

loop_
_atom_site_label
_atom_site_type_symbol
_atom_site_fract_x
_atom_site_fract_y
_atom_site_fract_z
_atom_site_U_iso_or_equiv
_atom_site_adp_type
_atom_site_occupancy
_atom_site_site_symmetry_order
_atom_site_calc_flag
_atom_site_refinement_flags_posn
_atom_site_refinement_flags_adp
_atom_site_refinement_flags_occupancy
_atom_site_disorder_assembly
_atom_site_disorder_group
O1 O 0.53726(5) 0.51668(4) -0.10381(10) 0.0315(2) Uani 1 1 d . . . . .
O2 O 0.94400(5) 0.49821(4) 0.58899(10) 0.0322(2) Uani 1 1 d . . . . .
O3 O 0.75673(5) 0.77097(3) 0.29613(10) 0.0324(2) Uani 1 1 d . . . . .
C1 C 0.50360(8) 0.55701(5) -0.09337(14) 0.0301(3) Uani 1 1 d . . . . .
C2 C 0.43033(8) 0.56146(6) -0.14559(15) 0.0359(3) Uani 1 1 d . . . . .
H2 H 0.3980 0.5373 -0.1987 0.043 Uiso 1 1 calc R U . . .
C3 C 0.40670(8) 0.60310(6) -0.11621(16) 0.0391(4) Uani 1 1 d . . . . .
H3 H 0.3569 0.6076 -0.1494 0.047 Uiso 1 1 calc R U . . .
C4 C 0.45480(8) 0.63872(6) -0.03852(15) 0.0362(3) Uani 1 1 d . . . . .
H4 H 0.4370 0.6666 -0.0190 0.043 Uiso 1 1 calc R U . . .
C5 C 0.52802(8) 0.63410(6) 0.01064(14) 0.0322(3) Uani 1 1 d . . . . .
H5 H 0.5601 0.6586 0.0622 0.039 Uiso 1 1 calc R U . . .
C6 C 0.55334(7) 0.59232(5) -0.01767(13) 0.0279(3) Uani 1 1 d . . . . .
C7 C 0.62334(7) 0.57188(5) 0.02057(13) 0.0256(3) Uani 1 1 d . . . . .
C8 C 0.60937(7) 0.52659(5) -0.03027(13) 0.0269(3) Uani 1 1 d . . . . .
C9 C 0.66318(8) 0.49259(5) -0.00776(13) 0.0272(3) Uani 1 1 d . . . . .
C10 C 0.65058(9) 0.45147(5) -0.08573(15) 0.0331(3) Uani 1 1 d . . . . .
H10 H 0.6037 0.4445 -0.1549 0.040 Uiso 1 1 calc R U . . .
C11 C 0.70671(9) 0.42159(5) -0.06072(15) 0.0346(3) Uani 1 1 d . . . . .
H11 H 0.6986 0.3942 -0.1136 0.042 Uiso 1 1 calc R U . . .
C12 C 0.77559(9) 0.43152(5) 0.04235(15) 0.0325(3) Uani 1 1 d . . . . .
H12 H 0.8139 0.4106 0.0595 0.039 Uiso 1 1 calc R U . . .
C13 C 0.78861(8) 0.47152(5) 0.11967(14) 0.0281(3) Uani 1 1 d . . . . .
H13 H 0.8359 0.4778 0.1884 0.034 Uiso 1 1 calc R U . . .
C14 C 0.73269(7) 0.50327(5) 0.09811(13) 0.0249(3) Uani 1 1 d . . . . .
C15 C 0.74624(7) 0.54856(5) 0.16926(13) 0.0231(3) Uani 1 1 d . . . . .
C16 C 0.69665(7) 0.58616(5) 0.10939(13) 0.0240(3) Uani 1 1 d . . . . .
C17 C 0.71866(7) 0.63490(5) 0.14479(13) 0.0237(3) Uani 1 1 d . . . . .
C18 C 0.68030(7) 0.67438(5) 0.05529(13) 0.0255(3) Uani 1 1 d . . . . .
C19 C 0.63333(7) 0.66825(5) -0.08098(14) 0.0291(3) Uani 1 1 d . . . . .
H19 H 0.6244 0.6371 -0.1170 0.035 Uiso 1 1 calc R U . . .
C20 C 0.60033(8) 0.70665(6) -0.16211(15) 0.0358(3) Uani 1 1 d . . . . .
H20 H 0.5692 0.7015 -0.2529 0.043 Uiso 1 1 calc R U . . .
C21 C 0.61212(9) 0.75317(6) -0.11241(16) 0.0407(4) Uani 1 1 d . . . . .
H21 H 0.5872 0.7792 -0.1684 0.049 Uiso 1 1 calc R U . . .
C22 C 0.65992(9) 0.76101(5) 0.01791(16) 0.0361(3) Uani 1 1 d . . . . .
H22 H 0.6691 0.7926 0.0516 0.043 Uiso 1 1 calc R U . . .
C23 C 0.69531(7) 0.72219(5) 0.10142(14) 0.0282(3) Uani 1 1 d . . . . .
C24 C 0.74751(7) 0.72772(5) 0.23470(14) 0.0274(3) Uani 1 1 d . . . . .
C25 C 0.79160(7) 0.69242(5) 0.31604(13) 0.0252(3) Uani 1 1 d . . . . .
C26 C 0.78336(7) 0.64422(5) 0.26351(13) 0.0236(3) Uani 1 1 d . . . . .
C27 C 0.83321(7) 0.60591(5) 0.32873(13) 0.0239(3) Uani 1 1 d . . . . .
C28 C 0.81088(7) 0.55795(5) 0.29109(13) 0.0236(3) Uani 1 1 d . . . . .
C29 C 0.85172(7) 0.52148(5) 0.38803(13) 0.0251(3) Uani 1 1 d . . . . .
C30 C 0.91593(7) 0.53374(5) 0.49603(13) 0.0279(3) Uani 1 1 d . . . . .
C31 C 0.95086(7) 0.57815(5) 0.51490(14) 0.0283(3) Uani 1 1 d . . . . .
C32 C 1.02310(8) 0.58657(6) 0.61121(15) 0.0345(3) Uani 1 1 d . . . . .
H32 H 1.0493 0.5628 0.6748 0.041 Uiso 1 1 calc R U . . .
C33 C 1.05524(8) 0.62888(6) 0.61290(16) 0.0381(4) Uani 1 1 d . . . . .
H33 H 1.1036 0.6347 0.6780 0.046 Uiso 1 1 calc R U . . .
C34 C 1.01633(8) 0.66367(6) 0.51772(16) 0.0358(3) Uani 1 1 d . . . . .
H34 H 1.0396 0.6921 0.5155 0.043 Uiso 1 1 calc R U . . .
C35 C 0.94472(7) 0.65699(5) 0.42743(14) 0.0303(3) Uani 1 1 d . . . . .
H35 H 0.9193 0.6813 0.3652 0.036 Uiso 1 1 calc R U . . .
C36 C 0.90857(7) 0.61465(5) 0.42590(13) 0.0260(3) Uani 1 1 d . . . . .
C37 C 0.80631(8) 0.76226(5) 0.42513(15) 0.0301(3) Uani 1 1 d . . . . .
C38 C 0.83017(7) 0.71486(5) 0.44576(14) 0.0275(3) Uani 1 1 d . . . . .
C39 C 0.87764(8) 0.70077(5) 0.57510(14) 0.0316(3) Uani 1 1 d . . . . .
H39 H 0.8943 0.6688 0.5944 0.038 Uiso 1 1 calc R U . . .
C40 C 0.89977(9) 0.73438(6) 0.67404(16) 0.0387(4) Uani 1 1 d . . . . .
H40 H 0.9321 0.7251 0.7615 0.046 Uiso 1 1 calc R U . . .
C41 C 0.87572(10) 0.78158(6) 0.64851(17) 0.0424(4) Uani 1 1 d . . . . .
H41 H 0.8925 0.8038 0.7183 0.051 Uiso 1 1 calc R U . . .
C42 C 0.82786(9) 0.79621(6) 0.52277(16) 0.0382(4) Uani 1 1 d . . . . .
H42 H 0.8106 0.8280 0.5041 0.046 Uiso 1 1 calc R U . . .
C43 C 0.89356(8) 0.46224(5) 0.54037(14) 0.0291(3) Uani 1 1 d . . . . .
C44 C 0.89833(8) 0.42073(5) 0.60846(15) 0.0342(3) Uani 1 1 d . . . . .
H44 H 0.9382 0.4144 0.6925 0.041 Uiso 1 1 calc R U . . .
C45 C 0.84186(9) 0.38909(5) 0.54719(15) 0.0349(3) Uani 1 1 d . . . . .
H45 H 0.8433 0.3599 0.5889 0.042 Uiso 1 1 calc R U . . .
C46 C 0.78265(8) 0.39938(5) 0.42481(15) 0.0335(3) Uani 1 1 d . . . . .
H46 H 0.7446 0.3770 0.3854 0.040 Uiso 1 1 calc R U . . .
C47 C 0.77835(8) 0.44159(5) 0.35966(14) 0.0299(3) Uani 1 1 d . . . . .
H47 H 0.7373 0.4484 0.2776 0.036 Uiso 1 1 calc R U . . .
C48 C 0.83541(7) 0.47384(5) 0.41676(13) 0.0263(3) Uani 1 1 d . . . . .

loop_
_atom_site_aniso_label
_atom_site_aniso_U_11
_atom_site_aniso_U_22
_atom_site_aniso_U_33
_atom_site_aniso_U_23
_atom_site_aniso_U_13
_atom_site_aniso_U_12
O1 0.0283(5) 0.0327(5) 0.0264(5) -0.0020(4) 0.0083(4) -0.0047(4)
O2 0.0288(5) 0.0343(5) 0.0258(5) 0.0035(4) 0.0078(4) 0.0068(4)
O3 0.0370(6) 0.0235(5) 0.0348(6) -0.0031(4) 0.0165(5) 0.0001(4)
C1 0.0304(7) 0.0348(8) 0.0222(7) 0.0023(6) 0.0110(6) -0.0014(6)
C2 0.0280(7) 0.0456(9) 0.0284(8) 0.0029(7) 0.0098(6) -0.0053(6)
C3 0.0246(7) 0.0552(10) 0.0344(8) 0.0087(7) 0.0126(7) 0.0013(7)
C4 0.0322(8) 0.0440(9) 0.0335(8) 0.0032(7) 0.0172(7) 0.0067(6)
C5 0.0296(7) 0.0385(8) 0.0268(7) -0.0008(6) 0.0127(6) 0.0013(6)
C6 0.0253(7) 0.0343(7) 0.0213(7) 0.0027(6) 0.0096(6) 0.0002(6)
C7 0.0255(7) 0.0286(7) 0.0202(6) 0.0010(5) 0.0095(5) 0.0002(5)
C8 0.0263(7) 0.0295(7) 0.0211(6) -0.0001(5) 0.0091(6) -0.0040(5)
C9 0.0333(7) 0.0245(7) 0.0247(7) 0.0008(5) 0.0152(6) -0.0025(5)
C10 0.0415(8) 0.0291(7) 0.0282(7) -0.0034(6) 0.0171(7) -0.0073(6)
C11 0.0534(9) 0.0242(7) 0.0352(8) -0.0035(6) 0.0289(8) -0.0045(6)
C12 0.0450(9) 0.0254(7) 0.0367(8) 0.0033(6) 0.0276(7) 0.0034(6)
C13 0.0345(7) 0.0271(7) 0.0266(7) 0.0030(6) 0.0181(6) 0.0033(6)
C14 0.0305(7) 0.0238(6) 0.0221(6) 0.0027(5) 0.0145(6) 0.0004(5)
C15 0.0246(6) 0.0226(6) 0.0232(6) 0.0007(5) 0.0129(5) 0.0000(5)
C16 0.0245(6) 0.0257(6) 0.0210(6) -0.0006(5) 0.0107(5) 0.0001(5)
C17 0.0243(6) 0.0246(6) 0.0232(6) 0.0001(5) 0.0126(5) 0.0018(5)
C18 0.0254(6) 0.0254(7) 0.0264(7) 0.0001(5) 0.0136(6) 0.0016(5)
C19 0.0311(7) 0.0289(7) 0.0266(7) 0.0001(6) 0.0138(6) 0.0018(6)
C20 0.0376(8) 0.0369(8) 0.0271(7) 0.0028(6) 0.0119(7) 0.0043(6)
C21 0.0458(9) 0.0335(8) 0.0355(9) 0.0098(7) 0.0151(8) 0.0092(7)
C22 0.0427(9) 0.0248(7) 0.0389(9) 0.0029(6) 0.0190(7) 0.0044(6)
C23 0.0293(7) 0.0264(7) 0.0302(7) 0.0004(6) 0.0159(6) 0.0025(5)
C24 0.0314(7) 0.0219(6) 0.0321(7) -0.0038(5) 0.0183(6) -0.0016(5)
C25 0.0243(6) 0.0264(7) 0.0260(7) -0.0019(5) 0.0134(6) -0.0024(5)
C26 0.0248(6) 0.0247(6) 0.0229(6) 0.0002(5) 0.0130(5) -0.0007(5)
C27 0.0237(6) 0.0271(7) 0.0214(6) -0.0005(5) 0.0118(5) 0.0000(5)
C28 0.0231(6) 0.0255(6) 0.0237(7) 0.0006(5) 0.0128(5) 0.0026(5)
C29 0.0250(6) 0.0262(7) 0.0248(7) -0.0001(5) 0.0129(6) 0.0038(5)
C30 0.0259(7) 0.0324(7) 0.0230(7) 0.0022(6) 0.0105(6) 0.0076(5)
C31 0.0241(7) 0.0351(8) 0.0252(7) -0.0034(6) 0.0120(6) 0.0029(5)
C32 0.0245(7) 0.0441(9) 0.0298(8) -0.0054(7) 0.0098(6) 0.0053(6)
C33 0.0229(7) 0.0512(10) 0.0360(8) -0.0121(7) 0.0117(6) -0.0026(6)
C34 0.0283(7) 0.0423(9) 0.0396(9) -0.0088(7) 0.0191(7) -0.0072(6)
C35 0.0272(7) 0.0355(8) 0.0306(7) -0.0041(6) 0.0162(6) -0.0020(6)
C36 0.0235(6) 0.0311(7) 0.0230(7) -0.0036(5) 0.0112(6) 0.0014(5)
C37 0.0313(7) 0.0291(7) 0.0332(8) -0.0023(6) 0.0185(6) -0.0034(6)
C38 0.0276(7) 0.0283(7) 0.0295(7) -0.0044(6) 0.0165(6) -0.0046(5)
C39 0.0335(7) 0.0319(7) 0.0302(7) -0.0022(6) 0.0166(6) -0.0028(6)
C40 0.0424(9) 0.0417(9) 0.0291(8) -0.0061(7) 0.0158(7) -0.0069(7)
C41 0.0524(10) 0.0394(9) 0.0385(9) -0.0161(7) 0.0250(8) -0.0123(7)
C42 0.0467(9) 0.0286(7) 0.0452(9) -0.0083(7) 0.0275(8) -0.0054(7)
C43 0.0290(7) 0.0308(7) 0.0272(7) 0.0005(6) 0.0139(6) 0.0064(6)
C44 0.0374(8) 0.0372(8) 0.0281(7) 0.0070(6) 0.0165(7) 0.0118(6)
C45 0.0448(9) 0.0315(8) 0.0365(8) 0.0080(6) 0.0264(7) 0.0088(6)
C46 0.0384(8) 0.0315(8) 0.0355(8) 0.0026(6) 0.0222(7) 0.0018(6)
C47 0.0303(7) 0.0327(7) 0.0288(7) 0.0030(6) 0.0163(6) 0.0035(6)
C48 0.0279(7) 0.0285(7) 0.0240(7) 0.0020(5) 0.0142(6) 0.0065(5)

loop_
_atom_type_symbol
_atom_type_description
_atom_type_scat_dispersion_real
_atom_type_scat_dispersion_imag
_atom_type_scat_source
C C 0.0033 0.0016 'International Tables Vol C Tables 4.2.6.8 and 6.1.1.4'
H H 0.0000 0.0000 'International Tables Vol C Tables 4.2.6.8 and 6.1.1.4'
O O 0.0106 0.0060 'International Tables Vol C Tables 4.2.6.8 and 6.1.1.4'

loop_
_geom_angle_atom_site_label_1
_geom_angle_atom_site_label_2
_geom_angle_atom_site_label_3
_geom_angle
_geom_angle_site_symmetry_1
_geom_angle_site_symmetry_3
_geom_angle_publ_flag
C8 O1 C1 104.84(11) . . ?
C30 O2 C43 104.85(11) . . ?
C24 O3 C37 104.78(11) . . ?
O1 C1 C2 124.55(14) . . ?
O1 C1 C6 111.47(13) . . ?
C2 C1 C6 123.92(15) . . ?
C1 C2 C3 116.42(15) . . ?
C1 C2 H2 121.8 . . ?
C3 C2 H2 121.8 . . ?
C2 C3 C4 121.36(15) . . ?
C2 C3 H3 119.3 . . ?
C4 C3 H3 119.3 . . ?
C5 C4 C3 121.42(15) . . ?
C5 C4 H4 119.3 . . ?
C3 C4 H4 119.3 . . ?
C4 C5 C6 118.37(14) . . ?
C4 C5 H5 120.8 . . ?
C6 C5 H5 120.8 . . ?
C5 C6 C1 118.48(14) . . ?
C5 C6 C7 136.10(13) . . ?
C1 C6 C7 105.21(13) . . ?
C8 C7 C16 119.57(12) . . ?
C8 C7 C6 105.16(12) . . ?
C16 C7 C6 134.46(13) . . ?
C7 C8 O1 113.20(12) . . ?
C7 C8 C9 124.02(13) . . ?
O1 C8 C9 122.77(13) . . ?
C10 C9 C8 123.54(14) . . ?
C10 C9 C14 121.23(13) . . ?
C8 C9 C14 115.20(13) . . ?
C11 C10 C9 119.64(14) . . ?
C11 C10 H10 120.2 . . ?
C9 C10 H10 120.2 . . ?
C10 C11 C12 120.13(14) . . ?
C10 C11 H11 119.9 . . ?
C12 C11 H11 119.9 . . ?
C13 C12 C11 120.82(14) . . ?
C13 C12 H12 119.6 . . ?
C11 C12 H12 119.6 . . ?
C12 C13 C14 121.19(14) . . ?
C12 C13 H13 119.4 . . ?
C14 C13 H13 119.4 . . ?
C13 C14 C9 116.97(13) . . ?
C13 C14 C15 122.21(13) . . ?
C9 C14 C15 120.35(12) . . ?
C16 C15 C28 118.35(12) . . ?
C16 C15 C14 118.31(12) . . ?
C28 C15 C14 123.08(12) . . ?
C15 C16 C17 120.42(13) . . ?
C15 C16 C7 115.73(12) . . ?
C17 C16 C7 123.68(12) . . ?
C26 C17 C16 118.63(12) . . ?
C26 C17 C18 119.55(12) . . ?
C16 C17 C18 121.49(13) . . ?
C19 C18 C23 116.44(12) . . ?
C19 C18 C17 123.44(13) . . ?
C23 C18 C17 119.79(13) . . ?
C20 C19 C18 121.39(14) . . ?
C20 C19 H19 119.3 . . ?
C18 C19 H19 119.3 . . ?
C19 C20 C21 120.89(15) . . ?
C19 C20 H20 119.6 . . ?
C21 C20 H20 119.6 . . ?
C22 C21 C20 119.68(14) . . ?
C22 C21 H21 120.2 . . ?
C20 C21 H21 120.2 . . ?
C21 C22 C23 120.00(15) . . ?
C21 C22 H22 120.0 . . ?
C23 C22 H22 120.0 . . ?
C22 C23 C24 123.07(14) . . ?
C22 C23 C18 121.32(14) . . ?
C24 C23 C18 115.60(12) . . ?
O3 C24 C25 113.49(13) . . ?
O3 C24 C23 120.60(12) . . ?
C25 C24 C23 125.88(13) . . ?
C24 C25 C26 118.31(13) . . ?
C24 C25 C38 104.65(13) . . ?
C26 C25 C38 136.42(13) . . ?
C17 C26 C27 119.46(12) . . ?
C17 C26 C25 116.09(12) . . ?
C27 C26 C25 124.28(12) . . ?
C28 C27 C26 119.50(12) . . ?
C28 C27 C36 118.16(12) . . ?
C26 C27 C36 122.14(12) . . ?
C27 C28 C15 119.47(12) . . ?
C27 C28 C29 116.15(12) . . ?
C15 C28 C29 123.99(12) . . ?
C30 C29 C28 119.03(13) . . ?
C30 C29 C48 105.04(12) . . ?
C28 C29 C48 134.58(13) . . ?
C29 C30 O2 113.28(13) . . ?
C29 C30 C31 125.11(13) . . ?
O2 C30 C31 121.60(13) . . ?
C30 C31 C32 123.97(14) . . ?
C30 C31 C36 115.04(13) . . ?
C32 C31 C36 120.96(14) . . ?
C33 C32 C31 120.12(15) . . ?
C33 C32 H32 119.9 . . ?
C31 C32 H32 119.9 . . ?
C32 C33 C34 119.65(14) . . ?
C32 C33 H33 120.2 . . ?
C34 C33 H33 120.2 . . ?
C35 C34 C33 120.84(15) . . ?
C35 C34 H34 119.6 . . ?
C33 C34 H34 119.6 . . ?
C34 C35 C36 121.27(14) . . ?
C34 C35 H35 119.4 . . ?
C36 C35 H35 119.4 . . ?
C35 C36 C31 116.67(13) . . ?
C35 C36 C27 122.51(13) . . ?
C31 C36 C27 120.49(13) . . ?
O3 C37 C42 123.48(14) . . ?
O3 C37 C38 112.01(12) . . ?
C42 C37 C38 124.48(15) . . ?
C37 C38 C39 117.38(13) . . ?
C37 C38 C25 104.93(13) . . ?
C39 C38 C25 137.55(14) . . ?
C40 C39 C38 118.81(15) . . ?
C40 C39 H39 120.6 . . ?
C38 C39 H39 120.6 . . ?
C39 C40 C41 121.81(16) . . ?
C39 C40 H40 119.1 . . ?
C41 C40 H40 119.1 . . ?
C42 C41 C40 120.68(15) . . ?
C42 C41 H41 119.7 . . ?
C40 C41 H41 119.7 . . ?
C41 C42 C37 116.80(15) . . ?
C41 C42 H42 121.6 . . ?
C37 C42 H42 121.6 . . ?
O2 C43 C44 123.83(14) . . ?
O2 C43 C48 111.73(13) . . ?
C44 C43 C48 124.37(14) . . ?
C45 C44 C43 116.35(14) . . ?
C45 C44 H44 121.8 . . ?
C43 C44 H44 121.8 . . ?
C44 C45 C46 121.19(14) . . ?
C44 C45 H45 119.4 . . ?
C46 C45 H45 119.4 . . ?
C47 C46 C45 121.45(15) . . ?
C47 C46 H46 119.3 . . ?
C45 C46 H46 119.3 . . ?
C46 C47 C48 119.00(14) . . ?
C46 C47 H47 120.5 . . ?
C48 C47 H47 120.5 . . ?
C47 C48 C43 117.59(13) . . ?
C47 C48 C29 137.19(13) . . ?
C43 C48 C29 105.03(12) . . ?

loop_
_geom_bond_atom_site_label_1
_geom_bond_atom_site_label_2
_geom_bond_distance
_geom_bond_site_symmetry_2
_geom_bond_publ_flag
O1 C8 1.3783(18) . ?
O1 C1 1.3833(19) . ?
O2 C30 1.3792(18) . ?
O2 C43 1.3811(19) . ?
O3 C24 1.3766(18) . ?
O3 C37 1.378(2) . ?
C1 C2 1.385(2) . ?
C1 C6 1.404(2) . ?
C2 C3 1.387(2) . ?
C2 H2 0.9500 . ?
C3 C4 1.402(2) . ?
C3 H3 0.9500 . ?
C4 C5 1.390(2) . ?
C4 H4 0.9500 . ?
C5 C6 1.403(2) . ?
C5 H5 0.9500 . ?
C6 C7 1.460(2) . ?
C7 C8 1.373(2) . ?
C7 C16 1.450(2) . ?
C8 C9 1.421(2) . ?
C9 C10 1.416(2) . ?
C9 C14 1.423(2) . ?
C10 C11 1.378(2) . ?
C10 H10 0.9500 . ?
C11 C12 1.399(2) . ?
C11 H11 0.9500 . ?
C12 C13 1.385(2) . ?
C12 H12 0.9500 . ?
C13 C14 1.417(2) . ?
C13 H13 0.9500 . ?
C14 C15 1.470(2) . ?
C15 C16 1.4144(19) . ?
C15 C28 1.4417(19) . ?
C16 C17 1.439(2) . ?
C17 C26 1.423(2) . ?
C17 C18 1.468(2) . ?
C18 C19 1.421(2) . ?
C18 C23 1.423(2) . ?
C19 C20 1.380(2) . ?
C19 H19 0.9500 . ?
C20 C21 1.402(2) . ?
C20 H20 0.9500 . ?
C21 C22 1.377(2) . ?
C21 H21 0.9500 . ?
C22 C23 1.410(2) . ?
C22 H22 0.9500 . ?
C23 C24 1.414(2) . ?
C24 C25 1.377(2) . ?
C25 C26 1.461(2) . ?
C25 C38 1.471(2) . ?
C26 C27 1.441(2) . ?
C27 C28 1.423(2) . ?
C27 C36 1.467(2) . ?
C28 C29 1.4581(19) . ?
C29 C30 1.377(2) . ?
C29 C48 1.465(2) . ?
C30 C31 1.415(2) . ?
C31 C32 1.416(2) . ?
C31 C36 1.424(2) . ?
C32 C33 1.370(2) . ?
C32 H32 0.9500 . ?
C33 C34 1.407(2) . ?
C33 H33 0.9500 . ?
C34 C35 1.382(2) . ?
C34 H34 0.9500 . ?
C35 C36 1.416(2) . ?
C35 H35 0.9500 . ?
C37 C42 1.386(2) . ?
C37 C38 1.402(2) . ?
C38 C39 1.406(2) . ?
C39 C40 1.388(2) . ?
C39 H39 0.9500 . ?
C40 C41 1.399(3) . ?
C40 H40 0.9500 . ?
C41 C42 1.382(3) . ?
C41 H41 0.9500 . ?
C42 H42 0.9500 . ?
C43 C44 1.390(2) . ?
C43 C48 1.407(2) . ?
C44 C45 1.383(2) . ?
C44 H44 0.9500 . ?
C45 C46 1.399(2) . ?
C45 H45 0.9500 . ?
C46 C47 1.391(2) . ?
C46 H46 0.9500 . ?
C47 C48 1.399(2) . ?
C47 H47 0.9500 . ?
